data_7033938
loop_
_publ_author_name
'Thiripuranathar, Gobika'
'Man, Wing Y.'
'Palmero, Cesar'
'Chan, Antony P. Y.'
'Leube, Bernhard T.'
'Ellis, David'
'McKay, David'
'Macgregor, Stuart A.'
'Jourdan, Laure'
'Rosair, Georgina M.'
'Welch, Alan J.'

_publ_section_title
;
 Icosahedral metallacarborane/carborane species derived from
 1,1'-bis(o-carborane).
;
_journal_issue 12
_journal_name_full 'Dalton transactions (Cambridge, England : 2003)'
_journal_page_first 5628
_journal_page_last 5637
_journal_paper_doi 10.1039/c5dt00081e
_journal_volume 44
_journal_year 2015
_chemical_formula_moiety 'C4 H21 B19, C10 H16 N'
_chemical_formula_sum 'C14 H38 B19 N'
_chemical_formula_weight 425.84
_space_group_crystal_system monoclinic
_space_group_IT_number 14
_space_group_name_Hall '-P 2ybc'
_space_group_name_H-M_alt 'P 1 21/c 1'
_symmetry_space_group_name_Hall '-P 2ybc'
_symmetry_space_group_name_H-M 'P 1 21/c 1'
_atom_sites_solution_hydrogens geom
_atom_sites_solution_primary direct
_audit_creation_date 2015-01-08
_audit_creation_method
;
Olex2 1.2
(compiled 2013.12.10 svn.r2850 for OlexSys, GUI svn.r4736)
;
_audit_update_record
;
2015-01-08 deposited with the CCDC.
2015-02-09 downloaded from the CCDC.
;
_cell_angle_alpha 90
_cell_angle_beta 97.068(13)
_cell_angle_gamma 90
_cell_formula_units_Z 4
_cell_length_a 18.851(9)
_cell_length_b 10.072(4)
_cell_length_c 13.477(6)
_cell_measurement_reflns_used 453
_cell_measurement_temperature 100(2)
_cell_measurement_theta_max 16.296
_cell_measurement_theta_min 2.829
_cell_volume 2539.4(19)
_computing_data_reduction 'SAINT v7.68A (Bruker, 2009)'
_computing_molecular_graphics 'Olex2 (Dolomanov et al., 2009)'
_computing_publication_material 'Olex2 (Dolomanov et al., 2009)'
_computing_structure_refinement 'XL (Sheldrick, 2008)'
_computing_structure_solution 'ShelXS (Sheldrick, 2008)'
_diffrn_ambient_temperature 100.15
_diffrn_measured_fraction_theta_full 0.594
_diffrn_measured_fraction_theta_max 0.996
_diffrn_measurement_device_type 'Bruker APEX-II CCD'
_diffrn_measurement_method '\f and \w scans'
_diffrn_radiation_monochromator graphite
_diffrn_radiation_type MoK\a
_diffrn_radiation_wavelength 0.71073
_diffrn_reflns_av_R_equivalents 0.2172
_diffrn_reflns_av_unetI/netI 0.1915
_diffrn_reflns_Laue_measured_fraction_full 0.594
_diffrn_reflns_Laue_measured_fraction_max 0.996
_diffrn_reflns_limit_h_max 18
_diffrn_reflns_limit_h_min -18
_diffrn_reflns_limit_k_max 10
_diffrn_reflns_limit_k_min -8
_diffrn_reflns_limit_l_max 13
_diffrn_reflns_limit_l_min -13
_diffrn_reflns_number 14879
_diffrn_reflns_point_group_measured_fraction_full 0.594
_diffrn_reflns_point_group_measured_fraction_max 0.996
_diffrn_reflns_theta_full 25.000
_diffrn_reflns_theta_max 20.838
_diffrn_reflns_theta_min 1.088
_exptl_absorpt_coefficient_mu 0.052
_exptl_absorpt_correction_T_max 0.7446
_exptl_absorpt_correction_T_min 0.4484
_exptl_absorpt_correction_type multi-scan
_exptl_absorpt_process_details
;
SADABS-2008/1 (Bruker,2008) was used for absorption correction.
wR2(int) was 0.1145 before and 0.0877 after correction.
The Ratio of minimum to maximum transmission is 0.6022.
The \l/2 correction factor is 0.0015.
;
_exptl_crystal_colour colourless
_exptl_crystal_colour_primary colourless
_exptl_crystal_density_diffrn 1.114
_exptl_crystal_density_method 'not measured'
_exptl_crystal_description plate
_exptl_crystal_F_000 896
_exptl_crystal_size_max 0.28
_exptl_crystal_size_mid 0.08
_exptl_crystal_size_min 0.04
_refine_diff_density_max 0.265
_refine_diff_density_min -0.261
_refine_diff_density_rms 0.057
_refine_ls_extinction_method none
_refine_ls_goodness_of_fit_ref 1.005
_refine_ls_hydrogen_treatment constr
_refine_ls_matrix_type full
_refine_ls_number_parameters 308
_refine_ls_number_reflns 2651
_refine_ls_number_restraints 0
_refine_ls_restrained_S_all 1.005
_refine_ls_R_factor_all 0.2026
_refine_ls_R_factor_gt 0.0867
_refine_ls_shift/su_max 0.000
_refine_ls_shift/su_mean 0.000
_refine_ls_structure_factor_coef Fsqd
_refine_ls_weighting_details 'w=1/[\s^2^(Fo^2^)+(0.1143P)^2^] where P=(Fo^2^+2Fc^2^)/3'
_refine_ls_weighting_scheme calc
_refine_ls_wR_factor_gt 0.1912
_refine_ls_wR_factor_ref 0.2451
_reflns_Friedel_coverage 0.000
_reflns_number_gt 1229
_reflns_number_total 2651
_reflns_threshold_expression 'I > 2\s(I)'
_cod_data_source_file c5dt00081e2.cif
_cod_data_source_block x82895m
_cod_depositor_comments 'Adding full bibliography for 7033938--7033942.cif.'
_cod_original_cell_volume 2540(2)
_cod_database_code 7033938
_shelxl_version_number 2014/6
_shelx_space_group_comment
;
The symmetry employed for this shelxl refinement is uniquely defined
by the following loop, which should always be used as a source of
symmetry information in preference to the above space-group names.
They are only intended as comments.
;
_olex2_refinement_description
;
1. Fixed Uiso
 At 1.2 times of:
  All B(H) groups, All C(H) groups, All C(H,H) groups
 At 1.5 times of:
  All C(H,H,H) groups
2. Others
 Sof(B12)=Sof(H12)=1-FVAR(1)
 Sof(B3)=Sof(H3)=FVAR(1)
 Fixed Uiso: B3(0.03) B12(0.03)
3.a Secondary CH2 refined with riding coordinates:
 C103(H10J,H10K)
3.b Aromatic/amide H refined with riding coordinates:
 C107(H107), C106(H106), C108(H108), C105(H105), C109(H109)
3.c Idealised Me refined as rotating group:
 C102(H10A,H10B,H10C), C101(H10D,H10E,H10F), C100(H10G,H10H,H10I)
3.d Boron cage BH refined with riding coordinates:
 B1(H1), B2(H2), B3(H3), B4(H4), B5(H5), B6(H6), C8(H8), B9(H9), B10(H10),
 B11(H11), B12(H12), C2'(H2'), B3'(H3'), B4'(H4'), B5'(H5'), B6'(H6'), B7'(H7'),
  B8'(H8'), B9'(H9'), B10'(H10'), B11'(H11'), B12'(H12')
;

loop_
_space_group_symop_operation_xyz
'x, y, z'
'-x, y+1/2, -z+1/2'
'-x, -y, -z'
'x, -y-1/2, z-1/2'

loop_
_atom_site_label
_atom_site_type_symbol
_atom_site_fract_x
_atom_site_fract_y
_atom_site_fract_z
_atom_site_U_iso_or_equiv
_atom_site_adp_type
_atom_site_occupancy
_atom_site_site_symmetry_order
_atom_site_calc_flag
_atom_site_refinement_flags_posn
_atom_site_refinement_flags_occupancy
B1 B 0.5925(5) 0.3550(8) 0.3127(5) 0.037(2) Uani 1 1 d . .
H1 H 0.5602 0.4267 0.3522 0.044 Uiso 1 1 calc R .
B2 B 0.6813(4) 0.3149(8) 0.3582(6) 0.033(2) Uani 1 1 d . .
H2 H 0.7097 0.3619 0.4273 0.039 Uiso 1 1 calc R .
B3 B 0.6623(7) 0.4033(15) 0.2507(10) 0.030 Uiso 0.548(10) 1 d . P
H3 H 0.6783 0.5102 0.2482 0.036 Uiso 0.548(10) 1 calc R P
B4 B 0.5848(4) 0.3442(9) 0.1781(6) 0.036(2) Uani 1 1 d . .
H4 H 0.5494 0.4109 0.1272 0.043 Uiso 1 1 calc R .
B5 B 0.5520(5) 0.2123(8) 0.2480(5) 0.039(3) Uani 1 1 d . .
H5 H 0.4933 0.1918 0.2438 0.046 Uiso 1 1 calc R .
B6 B 0.6142(4) 0.1942(8) 0.3606(6) 0.034(2) Uani 1 1 d . .
H6 H 0.5968 0.1605 0.4330 0.041 Uiso 1 1 calc R .
C7 C 0.7194(3) 0.2719(7) 0.2539(4) 0.0320(19) Uani 1 1 d . .
C8 C 0.6649(4) 0.2848(8) 0.1572(6) 0.061(3) Uani 1 1 d . .
H8 H 0.6847 0.3164 0.0858 0.074 Uiso 1 1 calc R .
B9 B 0.6018(4) 0.1745(8) 0.1467(6) 0.035(2) Uani 1 1 d . .
H9 H 0.5773 0.1296 0.0745 0.042 Uiso 1 1 calc R .
B10 B 0.6159(4) 0.0809(9) 0.2613(5) 0.039(3) Uani 1 1 d . .
H10 H 0.5993 -0.0252 0.2677 0.047 Uiso 1 1 calc R .
B11 B 0.6976(4) 0.1459(8) 0.3260(5) 0.035(2) Uani 1 1 d . .
H11 H 0.7370 0.0823 0.3735 0.042 Uiso 1 1 calc R .
B12 B 0.6852(9) 0.1359(18) 0.1968(12) 0.030 Uiso 0.452(10) 1 d . P
H12 H 0.7169 0.0628 0.1577 0.036 Uiso 0.452(10) 1 calc R P
C1' C 0.7970(4) 0.2998(7) 0.2430(5) 0.034(2) Uani 1 1 d . .
C2' C 0.8580(4) 0.2800(8) 0.3441(5) 0.057(3) Uani 1 1 d . .
H2' H 0.8417 0.2457 0.4171 0.068 Uiso 1 1 calc R .
B3' B 0.8572(4) 0.1677(9) 0.2458(5) 0.034(2) Uani 1 1 d . .
H3' H 0.8419 0.0607 0.2509 0.041 Uiso 1 1 calc R .
B4' B 0.8338(4) 0.2619(8) 0.1346(6) 0.035(2) Uani 1 1 d . .
H4' H 0.8029 0.2172 0.0664 0.042 Uiso 1 1 calc R .
B5' B 0.8203(5) 0.4308(9) 0.1702(6) 0.041(3) Uani 1 1 d . .
H5' H 0.7805 0.4968 0.1256 0.049 Uiso 1 1 calc R .
B6' B 0.8371(4) 0.4363(8) 0.2990(5) 0.032(2) Uani 1 1 d . .
H6' H 0.8073 0.5091 0.3412 0.038 Uiso 1 1 calc R .
B7' B 0.9382(4) 0.2301(9) 0.3095(6) 0.044(3) Uani 1 1 d . .
H7' H 0.9766 0.1648 0.3571 0.052 Uiso 1 1 calc R .
B8' B 0.9249(4) 0.2193(9) 0.1740(6) 0.038(3) Uani 1 1 d . .
H8' H 0.9548 0.1470 0.1315 0.046 Uiso 1 1 calc R .
B9' B 0.9026(4) 0.3824(9) 0.1279(6) 0.042(3) Uani 1 1 d . .
H9' H 0.9180 0.4171 0.0546 0.050 Uiso 1 1 calc R .
B10' B 0.9024(5) 0.4917(9) 0.2314(6) 0.039(2) Uani 1 1 d . .
H10' H 0.9174 0.5989 0.2271 0.047 Uiso 1 1 calc R .
B11' B 0.9245(5) 0.3971(9) 0.3423(6) 0.044(3) Uani 1 1 d . .
H11' H 0.9539 0.4414 0.4117 0.053 Uiso 1 1 calc R .
B12' B 0.9667(5) 0.3625(9) 0.2338(5) 0.039(3) Uani 1 1 d . .
H12' H 1.0246 0.3840 0.2303 0.047 Uiso 1 1 calc R .
C107 C 0.1045(5) 0.2531(9) 0.5317(6) 0.054(2) Uani 1 1 d . .
H107 H 0.0554 0.2326 0.5331 0.065 Uiso 1 1 calc R .
C106 C 0.1550(5) 0.1958(8) 0.5984(6) 0.049(2) Uani 1 1 d . .
H106 H 0.1405 0.1348 0.6457 0.059 Uiso 1 1 calc R .
C108 C 0.1240(4) 0.3402(8) 0.4627(6) 0.049(2) Uani 1 1 d . .
H108 H 0.0889 0.3805 0.4156 0.058 Uiso 1 1 calc R .
C102 C 0.3312(4) 0.2514(8) 0.3580(4) 0.048(2) Uani 1 1 d . .
H10A H 0.3303 0.3413 0.3301 0.073 Uiso 1 1 calc GR .
H10B H 0.2822 0.2182 0.3560 0.073 Uiso 1 1 calc GR .
H10C H 0.3584 0.1928 0.3186 0.073 Uiso 1 1 calc GR .
C101 C 0.3693(4) 0.1174(7) 0.5063(5) 0.045(2) Uani 1 1 d . .
H10D H 0.3946 0.0595 0.4639 0.068 Uiso 1 1 calc GR .
H10E H 0.3206 0.0842 0.5079 0.068 Uiso 1 1 calc GR .
H10F H 0.3947 0.1182 0.5743 0.068 Uiso 1 1 calc GR .
C100 C 0.4407(4) 0.3060(7) 0.4689(5) 0.046(2) Uani 1 1 d . .
H10G H 0.4628 0.3099 0.5386 0.070 Uiso 1 1 calc GR .
H10H H 0.4396 0.3952 0.4398 0.070 Uiso 1 1 calc GR .
H10I H 0.4686 0.2469 0.4309 0.070 Uiso 1 1 calc GR .
C105 C 0.2264(4) 0.2229(7) 0.5998(5) 0.043(2) Uani 1 1 d . .
H105 H 0.2607 0.1820 0.6477 0.051 Uiso 1 1 calc R .
C104 C 0.2479(4) 0.3129(8) 0.5286(5) 0.037(2) Uani 1 1 d . .
C103 C 0.3260(4) 0.3463(7) 0.5271(5) 0.039(2) Uani 1 1 d . .
H10J H 0.3500 0.3456 0.5967 0.047 Uiso 1 1 calc R .
H10K H 0.3294 0.4378 0.5011 0.047 Uiso 1 1 calc R .
C109 C 0.1958(4) 0.3691(8) 0.4619(5) 0.044(2) Uani 1 1 d . .
H109 H 0.2093 0.4299 0.4137 0.052 Uiso 1 1 calc R .
N1 N 0.3664(3) 0.2544(6) 0.4652(4) 0.0339(16) Uani 1 1 d . .

loop_
_atom_site_aniso_label
_atom_site_aniso_U_11
_atom_site_aniso_U_22
_atom_site_aniso_U_33
_atom_site_aniso_U_23
_atom_site_aniso_U_13
_atom_site_aniso_U_12
B1 0.061(6) 0.034(6) 0.014(5) -0.003(4) 0.001(4) -0.002(5)
B2 0.058(6) 0.023(6) 0.017(5) -0.010(4) 0.002(4) 0.002(5)
B4 0.042(6) 0.043(6) 0.022(5) 0.011(4) 0.003(4) 0.007(5)
B5 0.049(6) 0.053(7) 0.014(5) -0.004(4) 0.010(4) -0.003(5)
B6 0.045(6) 0.033(6) 0.025(5) 0.001(4) 0.012(4) 0.004(5)
C7 0.040(5) 0.034(5) 0.020(4) -0.005(3) -0.002(4) 0.000(4)
C8 0.074(6) 0.079(8) 0.031(5) 0.004(5) 0.008(5) -0.003(6)
B9 0.057(6) 0.030(6) 0.018(5) -0.004(4) 0.006(4) -0.012(5)
B10 0.061(7) 0.049(7) 0.007(5) 0.005(4) 0.001(4) 0.000(5)
B11 0.050(6) 0.035(6) 0.020(5) 0.005(4) 0.005(4) 0.003(5)
C1' 0.046(5) 0.031(5) 0.026(4) -0.008(4) 0.002(4) -0.002(4)
C2' 0.066(6) 0.063(7) 0.039(5) -0.010(4) -0.003(4) -0.003(5)
B3' 0.059(6) 0.026(6) 0.018(5) -0.005(4) 0.002(4) 0.002(5)
B4' 0.059(6) 0.030(6) 0.016(5) 0.000(4) 0.004(4) 0.014(5)
B5' 0.061(7) 0.032(6) 0.030(5) 0.012(4) 0.006(5) -0.008(5)
B6' 0.048(6) 0.024(6) 0.022(5) -0.002(4) 0.001(4) 0.001(5)
B7' 0.037(6) 0.055(7) 0.037(6) -0.011(5) -0.005(4) 0.005(5)
B8' 0.039(6) 0.036(7) 0.038(6) -0.003(4) 0.005(4) 0.006(5)
B9' 0.046(6) 0.045(7) 0.038(6) -0.011(5) 0.018(5) -0.002(5)
B10' 0.050(6) 0.031(6) 0.040(6) 0.004(5) 0.016(5) -0.004(5)
B11' 0.055(6) 0.052(7) 0.027(5) -0.015(5) 0.012(5) -0.017(5)
B12' 0.045(6) 0.053(7) 0.021(5) -0.007(5) 0.010(4) -0.001(5)
C107 0.049(6) 0.070(7) 0.044(6) 0.004(5) 0.008(5) 0.012(5)
C106 0.059(6) 0.050(6) 0.041(6) 0.004(4) 0.019(5) 0.008(5)
C108 0.041(6) 0.062(6) 0.041(6) 0.011(5) -0.002(4) 0.008(5)
C102 0.074(6) 0.055(6) 0.015(4) 0.008(4) 0.002(4) 0.002(5)
C101 0.063(6) 0.036(6) 0.038(5) 0.009(4) 0.009(4) 0.015(4)
C100 0.055(6) 0.049(6) 0.035(5) 0.006(4) 0.006(4) 0.003(5)
C105 0.067(7) 0.037(6) 0.024(5) 0.010(4) 0.011(4) 0.014(5)
C104 0.041(6) 0.042(6) 0.027(5) -0.010(4) -0.003(4) -0.001(4)
C103 0.069(6) 0.022(5) 0.025(4) -0.004(4) 0.004(4) 0.004(4)
C109 0.054(6) 0.048(6) 0.029(5) 0.010(4) 0.004(5) 0.011(5)
N1 0.046(4) 0.032(4) 0.023(4) 0.004(3) 0.005(3) 0.000(3)

loop_
_atom_type_symbol
_atom_type_description
_atom_type_scat_dispersion_real
_atom_type_scat_dispersion_imag
_atom_type_scat_source
C C 0.0033 0.0016 'International Tables Vol C Tables 4.2.6.8 and 6.1.1.4'
H H 0.0000 0.0000 'International Tables Vol C Tables 4.2.6.8 and 6.1.1.4'
B B 0.0013 0.0007 'International Tables Vol C Tables 4.2.6.8 and 6.1.1.4'
N N 0.0061 0.0033 'International Tables Vol C Tables 4.2.6.8 and 6.1.1.4'

loop_
_geom_angle_atom_site_label_1
_geom_angle_atom_site_label_2
_geom_angle_atom_site_label_3
_geom_angle
B2 B1 H1 122.2
B2 B1 B4 107.0(5)
B2 B1 B5 108.3(6)
B2 B1 B6 59.7(5)
B3 B1 H1 122.9
B3 B1 B2 58.6(6)
B3 B1 B4 59.9(6)
B3 B1 B5 107.2(7)
B3 B1 B6 106.3(7)
B4 B1 H1 122.3
B5 B1 H1 121.5
B5 B1 B4 59.2(4)
B6 B1 H1 122.1
B6 B1 B4 107.3(6)
B6 B1 B5 60.8(5)
B1 B2 H2 122.0
B1 B2 B6 60.5(5)
B1 B2 B11 108.5(6)
B3 B2 B1 59.4(6)
B3 B2 H2 121.0
B3 B2 B6 107.5(7)
B3 B2 C7 59.9(6)
B3 B2 B11 108.4(7)
B6 B2 H2 123.3
B6 B2 B11 59.5(4)
C7 B2 B1 104.5(5)
C7 B2 H2 125.7
C7 B2 B6 102.4(5)
C7 B2 B11 57.2(4)
B11 B2 H2 121.6
B1 B3 H3 120.9
B1 B3 B4 62.6(6)
B1 B3 C8 104.4(9)
B2 B3 B1 62.0(6)
B2 B3 H3 120.0
B2 B3 B4 111.7(9)
B2 B3 C7 60.4(6)
B2 B3 C8 103.7(9)
B4 B3 H3 121.1
C7 B3 B1 106.7(9)
C7 B3 H3 125.2
C7 B3 B4 103.3(9)
C7 B3 C8 54.0(6)
C8 B3 H3 127.3
C8 B3 B4 57.3(6)
B1 B4 H4 123.2
B3 B4 B1 57.5(6)
B3 B4 H4 122.0
B3 B4 B5 106.0(7)
B3 B4 B9 107.0(7)
B5 B4 B1 60.3(4)
B5 B4 H4 123.5
B5 B4 B9 60.0(4)
C8 B4 B1 103.1(6)
C8 B4 B3 60.8(6)
C8 B4 H4 126.2
C8 B4 B5 101.6(6)
C8 B4 B9 55.4(4)
B9 B4 B1 107.4(6)
B9 B4 H4 122.4
B1 B5 H5 121.9
B1 B5 B6 58.8(5)
B4 B5 B1 60.5(4)
B4 B5 H5 121.0
B4 B5 B6 106.7(6)
B4 B5 B9 60.5(4)
B4 B5 B10 109.4(6)
B6 B5 H5 123.9
B9 B5 B1 107.9(6)
B9 B5 H5 122.0
B9 B5 B6 105.8(6)
B10 B5 B1 107.6(6)
B10 B5 H5 121.3
B10 B5 B6 58.7(5)
B10 B5 B9 60.5(4)
B1 B6 B5 60.4(5)
B1 B6 H6 121.0
B2 B6 B1 59.7(5)
B2 B6 B5 108.0(6)
B2 B6 H6 120.9
B2 B6 B10 110.7(5)
B2 B6 B11 61.2(5)
B5 B6 H6 122.2
B10 B6 B1 109.9(6)
B10 B6 B5 59.9(4)
B10 B6 H6 120.0
B10 B6 B11 61.3(4)
B11 B6 B1 109.2(6)
B11 B6 B5 108.2(5)
B11 B6 H6 120.8
B3 C7 B2 59.8(6)
C8 C7 B2 111.4(6)
C8 C7 B3 64.3(6)
C8 C7 B11 111.3(6)
C8 C7 B12 60.3(7)
B11 C7 B2 63.9(4)
B11 C7 B3 113.8(6)
B12 C7 B2 114.3(7)
B12 C7 B3 115.0(9)
B12 C7 B11 62.4(7)
C1' C7 B2 122.7(5)
C1' C7 B3 117.9(7)
C1' C7 C8 116.6(5)
C1' C7 B11 120.2(6)
C1' C7 B12 115.6(8)
B3 C8 H8 117.9
B4 C8 B3 61.9(6)
B4 C8 H8 116.4
C7 C8 B3 61.7(6)
C7 C8 B4 113.7(6)
C7 C8 H8 119.0
C7 C8 B9 114.6(6)
C7 C8 B12 62.9(7)
B9 C8 B3 116.6(7)
B9 C8 B4 66.1(5)
B9 C8 H8 116.0
B9 C8 B12 62.4(7)
B12 C8 B3 114.9(9)
B12 C8 B4 117.1(8)
B12 C8 H8 117.1
B4 B9 H9 121.5
B4 B9 B10 107.9(5)
B5 B9 B4 59.5(4)
B5 B9 H9 123.3
B5 B9 B10 59.6(4)
C8 B9 B4 58.6(5)
C8 B9 B5 103.6(6)
C8 B9 H9 125.0
C8 B9 B10 104.8(6)
C8 B9 B12 58.9(7)
B10 B9 H9 122.3
B12 B9 B4 108.1(8)
B12 B9 B5 107.2(8)
B12 B9 H9 121.4
B12 B9 B10 60.1(7)
B5 B10 B9 59.9(4)
B5 B10 H10 121.5
B5 B10 B11 107.8(6)
B6 B10 B5 61.3(5)
B6 B10 B9 107.3(6)
B6 B10 H10 121.8
B6 B10 B11 59.4(4)
B9 B10 H10 123.6
B11 B10 B9 104.6(6)
B11 B10 H10 122.8
B12 B10 B5 104.6(8)
B12 B10 B6 104.9(8)
B12 B10 B9 56.5(7)
B12 B10 H10 125.1
B12 B10 B11 58.5(7)
B2 B11 B10 107.6(6)
B2 B11 H11 121.7
B6 B11 B2 59.3(5)
B6 B11 B10 59.4(5)
B6 B11 H11 123.8
C7 B11 B2 58.9(4)
C7 B11 B6 103.5(6)
C7 B11 B10 104.5(6)
C7 B11 H11 124.8
C7 B11 B12 58.3(7)
B10 B11 H11 122.5
B12 B11 B2 107.0(8)
B12 B11 B6 105.5(8)
B12 B11 B10 59.3(7)
B12 B11 H11 122.7
C7 B12 B9 106.6(11)
C7 B12 B10 107.6(10)
C7 B12 B11 59.3(7)
C7 B12 H12 124.1
C8 B12 C7 56.8(7)
C8 B12 B9 58.7(7)
C8 B12 B10 107.2(10)
C8 B12 B11 105.9(11)
C8 B12 H12 124.8
B9 B12 B10 63.5(7)
B9 B12 B11 113.3(10)
B9 B12 H12 119.4
B10 B12 H12 120.1
B11 B12 B10 62.2(6)
B11 B12 H12 119.9
C7 C1' C2' 118.1(5)
C7 C1' B3' 119.4(6)
C7 C1' B4' 122.1(6)
C7 C1' B5' 120.8(6)
C7 C1' B6' 119.3(5)
C2' C1' B3' 61.0(4)
C2' C1' B4' 110.6(5)
C2' C1' B5' 110.7(6)
C2' C1' B6' 61.0(4)
B4' C1' B3' 61.6(4)
B5' C1' B3' 112.5(5)
B5' C1' B4' 62.3(4)
B6' C1' B3' 110.7(5)
B6' C1' B4' 110.4(5)
B6' C1' B5' 60.4(4)
C1' C2' H2' 120.9
C1' C2' B3' 61.3(4)
C1' C2' B6' 60.1(4)
C1' C2' B7' 110.7(5)
C1' C2' B11' 109.5(6)
B3' C2' H2' 119.4
B6' C2' H2' 121.2
B6' C2' B3' 110.3(6)
B6' C2' B11' 60.2(5)
B7' C2' H2' 119.7
B7' C2' B3' 61.7(4)
B7' C2' B6' 110.2(6)
B7' C2' B11' 61.9(5)
B11' C2' H2' 120.1
B11' C2' B3' 111.8(5)
C1' B3' H3' 124.3
C1' B3' B4' 58.9(4)
C1' B3' B7' 105.1(6)
C1' B3' B8' 105.9(6)
C2' B3' C1' 57.7(4)
C2' B3' H3' 123.9
C2' B3' B4' 105.8(6)
C2' B3' B7' 58.3(4)
C2' B3' B8' 106.6(6)
B4' B3' H3' 121.6
B7' B3' H3' 121.6
B7' B3' B4' 109.2(6)
B7' B3' B8' 61.7(5)
B8' B3' H3' 121.6
B8' B3' B4' 60.3(4)
C1' B4' B3' 59.5(4)
C1' B4' H4' 123.9
C1' B4' B5' 58.8(4)
C1' B4' B8' 105.8(6)
C1' B4' B9' 105.1(5)
B3' B4' H4' 121.8
B3' B4' B5' 107.9(5)
B3' B4' B8' 59.5(5)
B3' B4' B9' 107.3(6)
B5' B4' H4' 121.6
B8' B4' H4' 122.1
B8' B4' B5' 108.1(6)
B8' B4' B9' 60.0(5)
B9' B4' H4' 122.6
B9' B4' B5' 59.8(5)
C1' B5' B4' 58.9(4)
C1' B5' H5' 123.7
C1' B5' B9' 105.3(6)
C1' B5' B10' 105.5(6)
B4' B5' H5' 121.8
B6' B5' C1' 58.9(4)
B6' B5' B4' 106.6(6)
B6' B5' H5' 123.2
B6' B5' B9' 105.7(6)
B6' B5' B10' 58.6(5)
B9' B5' B4' 59.9(5)
B9' B5' H5' 122.9
B10' B5' B4' 108.0(6)
B10' B5' H5' 122.3
B10' B5' B9' 60.0(5)
C1' B6' C2' 59.0(4)
C1' B6' B5' 60.8(4)
C1' B6' H6' 122.0
C1' B6' B10' 109.7(6)
C1' B6' B11' 108.6(6)
C2' B6' B5' 109.4(6)
C2' B6' H6' 121.9
C2' B6' B11' 60.1(5)
B5' B6' H6' 119.3
B10' B6' C2' 109.8(6)
B10' B6' B5' 62.0(5)
B10' B6' H6' 119.7
B10' B6' B11' 62.3(5)
B11' B6' B5' 112.4(6)
B11' B6' H6' 119.8
C2' B7' B3' 59.9(4)
C2' B7' H7' 123.1
C2' B7' B8' 105.9(6)
C2' B7' B11' 59.4(5)
C2' B7' B12' 105.8(6)
B3' B7' H7' 121.8
B3' B7' B8' 59.2(4)
B3' B7' B12' 106.7(6)
B8' B7' H7' 122.7
B11' B7' B3' 108.4(6)
B11' B7' H7' 121.3
B11' B7' B8' 107.6(6)
B11' B7' B12' 60.0(5)
B12' B7' H7' 122.9
B12' B7' B8' 59.2(5)
B3' B8' B4' 60.2(4)
B3' B8' B7' 59.1(4)
B3' B8' H8' 121.9
B3' B8' B9' 107.8(6)
B3' B8' B12' 107.3(6)
B4' B8' B7' 107.1(5)
B4' B8' H8' 122.0
B4' B8' B9' 60.0(5)
B4' B8' B12' 107.2(6)
B7' B8' H8' 122.5
B9' B8' B7' 107.0(6)
B9' B8' H8' 122.1
B9' B8' B12' 59.1(5)
B12' B8' B7' 60.0(5)
B12' B8' H8' 122.3
B4' B9' H9' 121.7
B5' B9' B4' 60.3(4)
B5' B9' B8' 108.5(6)
B5' B9' H9' 121.7
B8' B9' B4' 60.0(5)
B8' B9' H9' 121.2
B10' B9' B4' 108.0(5)
B10' B9' B5' 59.6(4)
B10' B9' B8' 108.7(6)
B10' B9' H9' 121.7
B12' B9' B4' 108.2(6)
B12' B9' B5' 108.0(6)
B12' B9' B8' 60.4(5)
B12' B9' H9' 121.6
B12' B9' B10' 60.2(5)
B5' B10' B9' 60.4(5)
B5' B10' H10' 121.5
B5' B10' B11' 107.9(6)
B5' B10' B12' 108.0(6)
B6' B10' B5' 59.4(4)
B6' B10' B9' 106.7(6)
B6' B10' H10' 123.0
B6' B10' B11' 59.2(4)
B6' B10' B12' 106.6(6)
B9' B10' H10' 122.1
B11' B10' B9' 107.7(6)
B11' B10' H10' 121.7
B12' B10' B9' 59.5(5)
B12' B10' H10' 122.0
B12' B10' B11' 60.2(5)
C2' B11' B6' 59.7(5)
C2' B11' B7' 58.7(5)
C2' B11' B10' 106.4(6)
C2' B11' H11' 123.2
C2' B11' B12' 106.1(6)
B6' B11' B7' 107.3(6)
B6' B11' B10' 58.5(5)
B6' B11' H11' 123.0
B6' B11' B12' 105.8(6)
B7' B11' B10' 109.1(6)
B7' B11' H11' 121.1
B7' B11' B12' 61.0(5)
B10' B11' H11' 121.9
B10' B11' B12' 59.8(4)
B12' B11' H11' 122.5
B7' B12' H12' 121.8
B8' B12' B7' 60.8(5)
B8' B12' H12' 121.0
B9' B12' B7' 108.7(6)
B9' B12' B8' 60.4(5)
B9' B12' B10' 60.3(5)
B9' B12' B11' 108.1(6)
B9' B12' H12' 121.2
B10' B12' B7' 107.6(6)
B10' B12' B8' 108.7(6)
B10' B12' B11' 59.9(5)
B10' B12' H12' 121.6
B11' B12' B7' 59.0(4)
B11' B12' B8' 108.1(6)
B11' B12' H12' 122.2
C106 C107 H107 120.0
C106 C107 C108 120.0(8)
C108 C107 H107 120.0
C107 C106 H106 118.9
C107 C106 C105 122.2(7)
C105 C106 H106 118.9
C107 C108 H108 120.4
C107 C108 C109 119.2(7)
C109 C108 H108 120.4
H10A C102 H10B 109.5
H10A C102 H10C 109.5
H10B C102 H10C 109.5
N1 C102 H10A 109.5
N1 C102 H10B 109.5
N1 C102 H10C 109.5
H10D C101 H10E 109.5
H10D C101 H10F 109.5
H10E C101 H10F 109.5
N1 C101 H10D 109.5
N1 C101 H10E 109.5
N1 C101 H10F 109.5
H10G C100 H10H 109.5
H10G C100 H10I 109.5
H10H C100 H10I 109.5
N1 C100 H10G 109.5
N1 C100 H10H 109.5
N1 C100 H10I 109.5
C106 C105 H105 120.6
C106 C105 C104 118.8(7)
C104 C105 H105 120.6
C105 C104 C103 120.8(7)
C109 C104 C105 117.8(7)
C109 C104 C103 121.3(7)
C104 C103 H10J 108.5
C104 C103 H10K 108.5
C104 C103 N1 115.3(6)
H10J C103 H10K 107.5
N1 C103 H10J 108.5
N1 C103 H10K 108.5
C108 C109 H109 119.0
C104 C109 C108 122.1(7)
C104 C109 H109 119.0
C101 N1 C102 109.2(6)
C101 N1 C100 108.7(5)
C101 N1 C103 111.2(5)
C100 N1 C102 109.8(5)
C100 N1 C103 107.6(5)
C103 N1 C102 110.4(5)

loop_
_geom_bond_atom_site_label_1
_geom_bond_atom_site_label_2
_geom_bond_distance
B1 H1 1.1200
B1 B2 1.758(11)
B1 B3 1.715(16)
B1 B4 1.806(10)
B1 B5 1.801(12)
B1 B6 1.772(12)
B2 H2 1.1200
B2 B3 1.700(16)
B2 B6 1.758(11)
B2 C7 1.710(9)
B2 B11 1.793(11)
B3 H3 1.1200
B3 B4 1.761(16)
B3 C7 1.702(16)
B3 C8 1.741(16)
B4 H4 1.1200
B4 B5 1.782(12)
B4 C8 1.680(11)
B4 B9 1.799(12)
B5 H5 1.1200
B5 B6 1.809(11)
B5 B9 1.791(10)
B5 B10 1.784(12)
B6 H6 1.1200
B6 B10 1.762(11)
B6 B11 1.763(11)
C7 C8 1.563(10)
C7 B11 1.680(10)
C7 B12 1.662(19)
C7 C1' 1.514(9)
C8 H8 1.1200
C8 B9 1.620(11)
C8 B12 1.622(19)
B9 H9 1.1200
B9 B10 1.801(11)
B9 B12 1.678(19)
B10 H10 1.1200
B10 B11 1.796(12)
B10 B12 1.745(18)
B11 H11 1.1200
B11 B12 1.730(18)
B12 H12 1.1200
C1' C2' 1.683(10)
C1' B3' 1.746(10)
C1' B4' 1.736(10)
C1' B5' 1.734(10)
C1' B6' 1.701(10)
C2' H2' 1.1200
C2' B3' 1.740(10)
C2' B6' 1.716(11)
C2' B7' 1.712(11)
C2' B11' 1.724(11)
B3' H3' 1.1200
B3' B4' 1.783(11)
B3' B7' 1.772(11)
B3' B8' 1.772(11)
B4' H4' 1.1200
B4' B5' 1.795(12)
B4' B8' 1.786(11)
B4' B9' 1.787(12)
B5' H5' 1.1200
B5' B6' 1.727(11)
B5' B9' 1.786(11)
B5' B10' 1.771(12)
B6' H6' 1.1200
B6' B10' 1.712(11)
B6' B11' 1.725(12)
B7' H7' 1.1200
B7' B8' 1.817(11)
B7' B11' 1.766(12)
B7' B12' 1.802(12)
B8' H8' 1.1200
B8' B9' 1.787(12)
B8' B12' 1.787(12)
B9' H9' 1.1200
B9' B10' 1.778(12)
B9' B12' 1.763(12)
B10' H10' 1.1200
B10' B11' 1.778(12)
B10' B12' 1.776(12)
B11' H11' 1.1200
B11' B12' 1.783(11)
B12' H12' 1.1200
C107 H107 0.9500
C107 C106 1.356(10)
C107 C108 1.362(10)
C106 H106 0.9500
C106 C105 1.370(9)
C108 H108 0.9500
C108 C109 1.385(9)
C102 H10A 0.9800
C102 H10B 0.9800
C102 H10C 0.9800
C102 N1 1.513(8)
C101 H10D 0.9800
C101 H10E 0.9800
C101 H10F 0.9800
C101 N1 1.485(8)
C100 H10G 0.9800
C100 H10H 0.9800
C100 H10I 0.9800
C100 N1 1.490(8)
C105 H105 0.9500
C105 C104 1.416(9)
C104 C103 1.512(9)
C104 C109 1.370(10)
C103 H10J 0.9900
C103 H10K 0.9900
C103 N1 1.513(8)
C109 H109 0.9500

loop_
_geom_torsion_atom_site_label_1
_geom_torsion_atom_site_label_2
_geom_torsion_atom_site_label_3
_geom_torsion_atom_site_label_4
_geom_torsion
B1 B2 B3 B4 -39.4(7)
B1 B2 B3 C7 -132.7(8)
B1 B2 B3 C8 -99.3(8)
B1 B2 B6 B5 37.7(5)
B1 B2 B6 B10 101.6(6)
B1 B2 B6 B11 139.1(5)
B1 B2 C7 B3 40.8(7)
B1 B2 C7 C8 1.0(8)
B1 B2 C7 B11 -102.9(6)
B1 B2 C7 B12 -65.0(9)
B1 B2 C7 C1' 146.5(6)
B1 B2 B11 B6 -37.0(5)
B1 B2 B11 C7 95.6(6)
B1 B2 B11 B10 -1.1(6)
B1 B2 B11 B12 61.3(8)
B1 B3 B4 B5 -37.3(7)
B1 B3 B4 C8 -131.7(8)
B1 B3 B4 B9 -100.1(6)
B1 B3 C7 B2 -42.7(7)
B1 B3 C7 C8 95.9(9)
B1 B3 C7 B11 -7.2(11)
B1 B3 C7 B12 62.1(11)
B1 B3 C7 C1' -156.2(7)
B1 B3 C8 B4 43.2(7)
B1 B3 C8 C7 -100.4(8)
B1 B3 C8 B9 4.6(11)
B1 B3 C8 B12 -65.5(11)
B1 B4 B5 B6 -37.7(5)
B1 B4 B5 B9 -136.7(6)
B1 B4 B5 B10 -99.7(6)
B1 B4 C8 B3 -40.2(7)
B1 B4 C8 C7 -5.3(8)
B1 B4 C8 B9 102.2(6)
B1 B4 C8 B12 65.1(10)
B1 B4 B9 B5 38.6(5)
B1 B4 B9 C8 -94.2(6)
B1 B4 B9 B10 2.5(7)
B1 B4 B9 B12 -61.0(8)
B1 B5 B6 B2 -37.4(5)
B1 B5 B6 B10 -141.4(6)
B1 B5 B6 B11 -102.2(6)
B1 B5 B9 B4 -38.9(5)
B1 B5 B9 C8 1.2(8)
B1 B5 B9 B10 100.5(6)
B1 B5 B9 B12 62.4(9)
B1 B5 B10 B6 34.0(5)
B1 B5 B10 B9 -101.1(6)
B1 B5 B10 B11 -4.2(7)
B1 B5 B10 B12 -65.2(8)
B1 B6 B10 B5 -35.2(5)
B1 B6 B10 B9 4.5(8)
B1 B6 B10 B11 101.6(6)
B1 B6 B10 B12 63.5(9)
B1 B6 B11 B2 36.8(5)
B1 B6 B11 C7 -3.7(7)
B1 B6 B11 B10 -102.7(6)
B1 B6 B11 B12 -64.1(9)
B2 B1 B3 B4 138.4(8)
B2 B1 B3 C7 41.9(6)
B2 B1 B3 C8 98.0(9)
B2 B1 B4 B3 -36.3(7)
B2 B1 B4 B5 101.6(7)
B2 B1 B4 C8 5.6(8)
B2 B1 B4 B9 63.1(7)
B2 B1 B5 B4 -99.3(6)
B2 B1 B5 B6 37.5(5)
B2 B1 B5 B9 -60.4(7)
B2 B1 B5 B10 3.5(7)
B2 B1 B6 B5 -138.0(5)
B2 B1 B6 B10 -102.9(6)
B2 B1 B6 B11 -37.4(5)
B2 B3 B4 B1 39.1(7)
B2 B3 B4 B5 1.8(10)
B2 B3 B4 C8 -92.7(9)
B2 B3 B4 B9 -61.1(9)
B2 B3 C7 C8 138.6(7)
B2 B3 C7 B11 35.5(7)
B2 B3 C7 B12 104.7(8)
B2 B3 C7 C1' -113.5(7)
B2 B3 C8 B4 107.2(8)
B2 B3 C8 C7 -36.3(6)
B2 B3 C8 B9 68.7(10)
B2 B3 C8 B12 -1.5(12)
B2 B6 B10 B5 -99.3(6)
B2 B6 B10 B9 -59.6(7)
B2 B6 B10 B11 37.5(5)
B2 B6 B10 B12 -0.6(9)
B2 B6 B11 C7 -40.4(5)
B2 B6 B11 B10 -139.5(6)
B2 B6 B11 B12 -100.9(8)
B2 C7 C8 B3 37.9(7)
B2 C7 C8 B4 2.9(9)
B2 C7 C8 B9 -70.4(8)
B2 C7 C8 B12 -106.6(8)
B2 C7 B11 B6 40.6(5)
B2 C7 B11 B10 102.0(6)
B2 C7 B11 B12 140.8(8)
B2 C7 B12 C8 101.8(7)
B2 C7 B12 B9 69.1(10)
B2 C7 B12 B10 2.3(12)
B2 C7 B12 B11 -38.6(8)
B2 C7 C1' C2' 39.0(9)
B2 C7 C1' B3' 109.7(7)
B2 C7 C1' B4' -177.2(6)
B2 C7 C1' B5' -102.6(7)
B2 C7 C1' B6' -31.6(9)
B2 B11 B12 C7 34.5(7)
B2 B11 B12 C8 0.7(11)
B2 B11 B12 B9 -61.6(11)
B2 B11 B12 B10 -100.7(7)
B3 B1 B2 B6 -137.4(8)
B3 B1 B2 C7 -41.1(7)
B3 B1 B2 B11 -100.9(8)
B3 B1 B4 B5 137.9(8)
B3 B1 B4 C8 42.0(7)
B3 B1 B4 B9 99.4(8)
B3 B1 B5 B4 -37.4(7)
B3 B1 B5 B6 99.4(7)
B3 B1 B5 B9 1.5(9)
B3 B1 B5 B10 65.4(8)
B3 B1 B6 B2 37.0(7)
B3 B1 B6 B5 -100.9(7)
B3 B1 B6 B10 -65.9(8)
B3 B1 B6 B11 -0.4(8)
B3 B2 B6 B1 -37.7(7)
B3 B2 B6 B5 0.0(8)
B3 B2 B6 B10 63.9(8)
B3 B2 B6 B11 101.4(7)
B3 B2 C7 C8 -39.8(8)
B3 B2 C7 B11 -143.8(8)
B3 B2 C7 B12 -105.8(10)
B3 B2 C7 C1' 105.6(8)
B3 B2 B11 B6 -100.0(7)
B3 B2 B11 C7 32.6(7)
B3 B2 B11 B10 -64.1(7)
B3 B2 B11 B12 -1.7(10)
B3 B4 B5 B1 36.0(7)
B3 B4 B5 B6 -1.7(8)
B3 B4 B5 B9 -100.6(7)
B3 B4 B5 B10 -63.7(8)
B3 B4 C8 C7 34.9(7)
B3 B4 C8 B9 142.5(7)
B3 B4 C8 B12 105.3(10)
B3 B4 B9 B5 99.0(7)
B3 B4 B9 C8 -33.8(6)
B3 B4 B9 B10 62.9(7)
B3 B4 B9 B12 -0.6(9)
B3 C7 C8 B4 -35.0(7)
B3 C7 C8 B9 -108.3(8)
B3 C7 C8 B12 -144.4(9)
B3 C7 B11 B2 -33.9(7)
B3 C7 B11 B6 6.7(9)
B3 C7 B11 B10 68.1(8)
B3 C7 B11 B12 106.8(10)
B3 C7 B12 C8 35.3(8)
B3 C7 B12 B9 2.6(12)
B3 C7 B12 B10 -64.1(12)
B3 C7 B12 B11 -105.0(8)
B3 C7 C1' C2' 109.3(8)
B3 C7 C1' B3' -180.0(7)
B3 C7 C1' B4' -106.9(8)
B3 C7 C1' B5' -32.3(9)
B3 C7 C1' B6' 38.7(9)
B3 C8 B9 B4 37.0(7)
B3 C8 B9 B5 -3.6(10)
B3 C8 B9 B10 -65.2(9)
B3 C8 B9 B12 -105.7(10)
B3 C8 B12 C7 -34.4(8)
B3 C8 B12 B9 108.3(8)
B3 C8 B12 B10 65.7(12)
B3 C8 B12 B11 0.4(13)
B4 B1 B2 B3 36.9(7)
B4 B1 B2 B6 -100.5(6)
B4 B1 B2 C7 -4.2(7)
B4 B1 B2 B11 -64.0(7)
B4 B1 B3 B2 -138.4(8)
B4 B1 B3 C7 -96.6(9)
B4 B1 B3 C8 -40.4(6)
B4 B1 B5 B6 136.8(6)
B4 B1 B5 B9 38.9(5)
B4 B1 B5 B10 102.8(6)
B4 B1 B6 B2 99.9(6)
B4 B1 B6 B5 -38.0(5)
B4 B1 B6 B10 -3.0(8)
B4 B1 B6 B11 62.5(7)
B4 B3 C7 B2 -107.6(8)
B4 B3 C7 C8 30.9(6)
B4 B3 C7 B11 -72.2(8)
B4 B3 C7 B12 -2.9(11)
B4 B3 C7 C1' 138.8(6)
B4 B3 C8 C7 -143.5(7)
B4 B3 C8 B9 -38.5(7)
B4 B3 C8 B12 -108.7(9)
B4 B5 B6 B1 38.5(5)
B4 B5 B6 B2 1.0(7)
B4 B5 B6 B10 -102.9(6)
B4 B5 B6 B11 -63.8(7)
B4 B5 B9 C8 40.1(6)
B4 B5 B9 B10 139.4(6)
B4 B5 B9 B12 101.3(8)
B4 B5 B10 B6 98.2(6)
B4 B5 B10 B9 -36.9(5)
B4 B5 B10 B11 60.0(6)
B4 B5 B10 B12 -1.0(9)
B4 C8 B9 B5 -40.6(5)
B4 C8 B9 B10 -102.2(6)
B4 C8 B9 B12 -142.6(8)
B4 C8 B12 C7 -104.2(8)
B4 C8 B12 B9 38.5(8)
B4 C8 B12 B10 -4.1(13)
B4 C8 B12 B11 -69.4(11)
B4 B9 B10 B5 36.1(6)
B4 B9 B10 B6 -4.3(7)
B4 B9 B10 B11 -66.3(7)
B4 B9 B10 B12 -101.0(9)
B4 B9 B12 C7 -1.1(11)
B4 B9 B12 C8 -33.0(7)
B4 B9 B12 B10 100.7(7)
B4 B9 B12 B11 62.1(11)
B5 B1 B2 B3 99.4(8)
B5 B1 B2 B6 -38.0(5)
B5 B1 B2 C7 58.3(6)
B5 B1 B2 B11 -1.5(7)
B5 B1 B3 B2 -101.4(7)
B5 B1 B3 B4 37.1(7)
B5 B1 B3 C7 -59.5(9)
B5 B1 B3 C8 -3.3(10)
B5 B1 B4 B3 -137.9(8)
B5 B1 B4 C8 -95.9(6)
B5 B1 B4 B9 -38.5(5)
B5 B1 B6 B2 138.0(5)
B5 B1 B6 B10 35.0(5)
B5 B1 B6 B11 100.5(6)
B5 B4 C8 B3 -102.0(7)
B5 B4 C8 C7 -67.2(8)
B5 B4 C8 B9 40.4(5)
B5 B4 C8 B12 3.3(10)
B5 B4 B9 C8 -132.8(6)
B5 B4 B9 B10 -36.1(6)
B5 B4 B9 B12 -99.7(8)
B5 B6 B10 B9 39.8(5)
B5 B6 B10 B11 136.8(6)
B5 B6 B10 B12 98.7(8)
B5 B6 B11 B2 100.9(6)
B5 B6 B11 C7 60.5(7)
B5 B6 B11 B10 -38.6(5)
B5 B6 B11 B12 0.1(9)
B5 B9 B10 B6 -40.4(6)
B5 B9 B10 B11 -102.4(6)
B5 B9 B10 B12 -137.2(9)
B5 B9 B12 C7 -63.9(10)
B5 B9 B12 C8 -95.8(7)
B5 B9 B12 B10 37.8(7)
B5 B9 B12 B11 -0.7(13)
B5 B10 B11 B2 3.3(6)
B5 B10 B11 B6 39.1(5)
B5 B10 B11 C7 -58.2(6)
B5 B10 B11 B12 -96.5(9)
B5 B10 B12 C7 62.7(10)
B5 B10 B12 C8 2.9(12)
B5 B10 B12 B9 -37.4(7)
B5 B10 B12 B11 102.2(7)
B6 B1 B2 B3 137.4(8)
B6 B1 B2 C7 96.3(5)
B6 B1 B2 B11 36.5(5)
B6 B1 B3 B2 -37.6(6)
B6 B1 B3 B4 100.9(7)
B6 B1 B3 C7 4.3(10)
B6 B1 B3 C8 60.5(9)
B6 B1 B4 B3 -99.1(8)
B6 B1 B4 B5 38.8(6)
B6 B1 B4 C8 -57.2(7)
B6 B1 B4 B9 0.2(7)
B6 B1 B5 B4 -136.8(6)
B6 B1 B5 B9 -97.9(6)
B6 B1 B5 B10 -34.0(5)
B6 B2 B3 B1 38.2(6)
B6 B2 B3 B4 -1.2(10)
B6 B2 B3 C7 -94.5(6)
B6 B2 B3 C8 -61.1(8)
B6 B2 C7 B3 103.2(8)
B6 B2 C7 C8 63.4(7)
B6 B2 C7 B11 -40.5(5)
B6 B2 C7 B12 -2.6(10)
B6 B2 C7 C1' -151.1(6)
B6 B2 B11 C7 132.6(6)
B6 B2 B11 B10 35.9(5)
B6 B2 B11 B12 98.3(8)
B6 B5 B9 B4 -100.6(6)
B6 B5 B9 C8 -60.5(7)
B6 B5 B9 B10 38.8(6)
B6 B5 B9 B12 0.7(9)
B6 B5 B10 B9 -135.1(6)
B6 B5 B10 B11 -38.2(5)
B6 B5 B10 B12 -99.3(8)
B6 B10 B11 B2 -35.8(5)
B6 B10 B11 C7 -97.3(6)
B6 B10 B11 B12 -135.6(9)
B6 B10 B12 C7 -0.9(11)
B6 B10 B12 C8 -60.8(11)
B6 B10 B12 B9 -101.1(7)
B6 B10 B12 B11 38.6(7)
B6 B11 B12 C7 96.5(7)
B6 B11 B12 C8 62.7(10)
B6 B11 B12 B9 0.4(13)
B6 B11 B12 B10 -38.7(7)
C7 B2 B3 B1 132.7(8)
C7 B2 B3 B4 93.3(9)
C7 B2 B3 C8 33.4(6)
C7 B2 B6 B1 -99.7(6)
C7 B2 B6 B5 -62.0(6)
C7 B2 B6 B10 1.9(7)
C7 B2 B6 B11 39.4(5)
C7 B2 B11 B6 -132.6(6)
C7 B2 B11 B10 -96.7(5)
C7 B2 B11 B12 -34.3(7)
C7 B3 B4 B1 102.1(8)
C7 B3 B4 B5 64.9(8)
C7 B3 B4 C8 -29.6(6)
C7 B3 B4 B9 2.0(8)
C7 B3 C8 B4 143.5(7)
C7 B3 C8 B9 105.0(8)
C7 B3 C8 B12 34.8(9)
C7 C8 B9 B4 106.3(7)
C7 C8 B9 B5 65.7(8)
C7 C8 B9 B10 4.1(8)
C7 C8 B9 B12 -36.3(8)
C7 C8 B12 B9 142.7(8)
C7 C8 B12 B10 100.1(10)
C7 C8 B12 B11 34.8(7)
C7 B11 B12 C8 -33.8(7)
C7 B11 B12 B9 -96.1(11)
C7 B11 B12 B10 -135.2(9)
C7 C1' C2' B3' 109.8(6)
C7 C1' C2' B6' -109.7(6)
C7 C1' C2' B7' 148.3(6)
C7 C1' C2' B11' -145.4(6)
C7 C1' B3' C2' -107.8(6)
C7 C1' B3' B4' 112.9(7)
C7 C1' B3' B7' -143.5(6)
C7 C1' B3' B8' 152.3(6)
C7 C1' B4' B3' -108.6(7)
C7 C1' B4' B5' 110.6(7)
C7 C1' B4' B8' -147.5(6)
C7 C1' B4' B9' 150.0(6)
C7 C1' B5' B4' -112.8(7)
C7 C1' B5' B6' 108.4(7)
C7 C1' B5' B9' -152.2(6)
C7 C1' B5' B10' 145.3(6)
C7 C1' B6' C2' 107.9(6)
C7 C1' B6' B5' -110.8(7)
C7 C1' B6' B10' -150.3(6)
C7 C1' B6' B11' 143.3(6)
C8 B3 B4 B1 131.7(8)
C8 B3 B4 B5 94.5(7)
C8 B3 B4 B9 31.6(6)
C8 B3 C7 B2 -138.6(7)
C8 B3 C7 B11 -103.1(7)
C8 B3 C7 B12 -33.9(8)
C8 B3 C7 C1' 107.9(7)
C8 B4 B5 B1 98.6(6)
C8 B4 B5 B6 60.9(6)
C8 B4 B5 B9 -38.0(5)
C8 B4 B5 B10 -1.1(7)
C8 B4 B9 B5 132.8(6)
C8 B4 B9 B10 96.7(6)
C8 B4 B9 B12 33.2(7)
C8 C7 B11 B2 -104.2(6)
C8 C7 B11 B6 -63.6(7)
C8 C7 B11 B10 -2.2(7)
C8 C7 B11 B12 36.5(8)
C8 C7 B12 B9 -32.7(7)
C8 C7 B12 B10 -99.5(10)
C8 C7 B12 B11 -140.3(8)
C8 C7 C1' C2' -177.1(6)
C8 C7 C1' B3' -106.5(7)
C8 C7 C1' B4' -33.4(9)
C8 C7 C1' B5' 41.3(9)
C8 C7 C1' B6' 112.2(7)
C8 B9 B10 B5 97.3(6)
C8 B9 B10 B6 56.9(7)
C8 B9 B10 B11 -5.0(7)
C8 B9 B10 B12 -39.8(8)
C8 B9 B12 C7 31.9(7)
C8 B9 B12 B10 133.7(9)
C8 B9 B12 B11 95.1(11)
B9 B4 B5 B1 136.7(6)
B9 B4 B5 B6 99.0(6)
B9 B4 B5 B10 36.9(5)
B9 B4 C8 B3 -142.5(7)
B9 B4 C8 C7 -107.6(7)
B9 B4 C8 B12 -37.1(9)
B9 B5 B6 B1 101.7(6)
B9 B5 B6 B2 64.3(7)
B9 B5 B6 B10 -39.7(5)
B9 B5 B6 B11 -0.5(8)
B9 B5 B10 B6 135.1(6)
B9 B5 B10 B11 96.9(6)
B9 B5 B10 B12 35.8(7)
B9 C8 B12 C7 -142.7(8)
B9 C8 B12 B10 -42.6(8)
B9 C8 B12 B11 -107.9(10)
B9 B10 B11 B2 65.8(6)
B9 B10 B11 B6 101.7(6)
B9 B10 B11 C7 4.4(7)
B9 B10 B11 B12 -33.9(8)
B9 B10 B12 C7 100.2(11)
B9 B10 B12 C8 40.3(8)
B9 B10 B12 B11 139.6(9)
B10 B5 B6 B1 141.4(6)
B10 B5 B6 B2 104.0(6)
B10 B5 B6 B11 39.2(5)
B10 B5 B9 B4 -139.4(6)
B10 B5 B9 C8 -99.3(7)
B10 B5 B9 B12 -38.1(8)
B10 B6 B11 B2 139.5(6)
B10 B6 B11 C7 99.1(6)
B10 B6 B11 B12 38.6(8)
B10 B9 B12 C7 -101.8(10)
B10 B9 B12 C8 -133.7(9)
B10 B9 B12 B11 -38.6(8)
B10 B11 B12 C7 135.2(9)
B10 B11 B12 C8 101.4(10)
B10 B11 B12 B9 39.1(8)
B11 B2 B3 B1 101.1(7)
B11 B2 B3 B4 61.7(9)
B11 B2 B3 C7 -31.6(6)
B11 B2 B3 C8 1.8(9)
B11 B2 B6 B1 -139.1(5)
B11 B2 B6 B5 -101.4(6)
B11 B2 B6 B10 -37.5(5)
B11 B2 C7 B3 143.8(8)
B11 B2 C7 C8 104.0(7)
B11 B2 C7 B12 38.0(8)
B11 B2 C7 C1' -110.6(7)
B11 B6 B10 B5 -136.8(6)
B11 B6 B10 B9 -97.1(6)
B11 B6 B10 B12 -38.1(8)
B11 C7 C8 B3 107.1(7)
B11 C7 C8 B4 72.1(8)
B11 C7 C8 B9 -1.2(9)
B11 C7 C8 B12 -37.4(8)
B11 C7 B12 C8 140.3(8)
B11 C7 B12 B9 107.6(10)
B11 C7 B12 B10 40.9(8)
B11 C7 C1' C2' -37.6(8)
B11 C7 C1' B3' 33.1(8)
B11 C7 C1' B4' 106.2(7)
B11 C7 C1' B5' -179.2(6)
B11 C7 C1' B6' -108.2(7)
B11 B10 B12 C7 -39.5(8)
B11 B10 B12 C8 -99.3(11)
B11 B10 B12 B9 -139.6(9)
B12 C7 C8 B3 144.4(9)
B12 C7 C8 B4 109.5(9)
B12 C7 C8 B9 36.2(8)
B12 C7 B11 B2 -140.8(8)
B12 C7 B11 B6 -100.1(9)
B12 C7 B11 B10 -38.8(8)
B12 C7 C1' C2' -109.1(9)
B12 C7 C1' B3' -38.5(10)
B12 C7 C1' B4' 34.6(10)
B12 C7 C1' B5' 109.3(9)
B12 C7 C1' B6' -179.8(8)
B12 C8 B9 B4 142.6(8)
B12 C8 B9 B5 102.0(8)
B12 C8 B9 B10 40.4(8)
B12 B9 B10 B5 137.2(9)
B12 B9 B10 B6 96.7(9)
B12 B9 B10 B11 34.8(8)
B12 B10 B11 B2 99.8(9)
B12 B10 B11 B6 135.6(9)
B12 B10 B11 C7 38.3(8)
C1' C7 C8 B3 -109.9(8)
C1' C7 C8 B4 -144.8(6)
C1' C7 C8 B9 141.8(6)
C1' C7 C8 B12 105.7(9)
C1' C7 B11 B2 114.3(7)
C1' C7 B11 B6 154.9(6)
C1' C7 B11 B10 -143.7(6)
C1' C7 B11 B12 -105.0(9)
C1' C7 B12 C8 -107.4(7)
C1' C7 B12 B9 -140.1(7)
C1' C7 B12 B10 153.2(7)
C1' C7 B12 B11 112.3(7)
C1' C2' B3' B4' 35.6(5)
C1' C2' B3' B7' 138.6(6)
C1' C2' B3' B8' 98.6(6)
C1' C2' B6' B5' -35.4(5)
C1' C2' B6' B10' -101.6(6)
C1' C2' B6' B11' -140.7(5)
C1' C2' B7' B3' -38.3(6)
C1' C2' B7' B8' 0.4(8)
C1' C2' B7' B11' 101.7(7)
C1' C2' B7' B12' 62.1(7)
C1' C2' B11' B6' 35.6(5)
C1' C2' B11' B7' -103.6(6)
C1' C2' B11' B10' -0.9(7)
C1' C2' B11' B12' -63.5(7)
C1' B3' B4' B5' 34.6(5)
C1' B3' B4' B8' 135.5(6)
C1' B3' B4' B9' 97.7(6)
C1' B3' B7' C2' 35.4(5)
C1' B3' B7' B8' -100.3(6)
C1' B3' B7' B11' -0.3(7)
C1' B3' B7' B12' -63.5(6)
C1' B3' B8' B4' -38.7(5)
C1' B3' B8' B7' 98.8(6)
C1' B3' B8' B9' -0.7(7)
C1' B3' B8' B12' 61.6(7)
C1' B4' B5' B6' 36.0(5)
C1' B4' B5' B9' 134.9(6)
C1' B4' B5' B10' 97.6(6)
C1' B4' B8' B3' 38.9(5)
C1' B4' B8' B7' 1.5(7)
C1' B4' B8' B9' -98.6(6)
C1' B4' B8' B12' -61.6(6)
C1' B4' B9' B5' -38.9(5)
C1' B4' B9' B8' 99.7(6)
C1' B4' B9' B10' -1.8(8)
C1' B4' B9' B12' 61.9(7)
C1' B5' B6' C2' 34.6(5)
C1' B5' B6' B10' 137.3(6)
C1' B5' B6' B11' 99.4(6)
C1' B5' B9' B4' 39.0(5)
C1' B5' B9' B8' 1.9(7)
C1' B5' B9' B10' -99.4(6)
C1' B5' B9' B12' -62.1(7)
C1' B5' B10' B6' -37.0(5)
C1' B5' B10' B9' 98.9(6)
C1' B5' B10' B11' -1.7(7)
C1' B5' B10' B12' 62.0(7)
C1' B6' B10' B5' 38.9(6)
C1' B6' B10' B9' -0.2(8)
C1' B6' B10' B11' -101.2(6)
C1' B6' B10' B12' -62.6(7)
C1' B6' B11' C2' -35.0(5)
C1' B6' B11' B7' 0.8(7)
C1' B6' B11' B10' 103.0(6)
C1' B6' B11' B12' 64.7(7)
C2' C1' B3' B4' -139.2(6)
C2' C1' B3' B7' -35.6(5)
C2' C1' B3' B8' -99.9(6)
C2' C1' B4' B3' 37.6(6)
C2' C1' B4' B5' -103.2(6)
C2' C1' B4' B8' -1.3(7)
C2' C1' B4' B9' -63.8(7)
C2' C1' B5' B4' 103.1(6)
C2' C1' B5' B6' -35.8(5)
C2' C1' B5' B9' 63.6(7)
C2' C1' B5' B10' 1.2(7)
C2' C1' B6' B5' 141.3(6)
C2' C1' B6' B10' 101.8(6)
C2' C1' B6' B11' 35.4(5)
C2' B3' B4' C1' -35.0(5)
C2' B3' B4' B5' -0.4(7)
C2' B3' B4' B8' 100.4(6)
C2' B3' B4' B9' 62.6(6)
C2' B3' B7' B8' -135.6(7)
C2' B3' B7' B11' -35.7(5)
C2' B3' B7' B12' -98.9(7)
C2' B3' B8' B4' -99.0(6)
C2' B3' B8' B7' 38.4(5)
C2' B3' B8' B9' -61.1(7)
C2' B3' B8' B12' 1.2(7)
C2' B6' B10' B5' 102.0(6)
C2' B6' B10' B9' 62.9(7)
C2' B6' B10' B11' -38.1(5)
C2' B6' B10' B12' 0.5(8)
C2' B6' B11' B7' 35.8(5)
C2' B6' B11' B10' 137.9(6)
C2' B6' B11' B12' 99.7(6)
C2' B7' B8' B3' -39.0(6)
C2' B7' B8' B4' -1.1(8)
C2' B7' B8' B9' 61.9(7)
C2' B7' B8' B12' 99.2(7)
C2' B7' B11' B6' -36.2(5)
C2' B7' B11' B10' -98.1(7)
C2' B7' B11' B12' -135.0(6)
C2' B7' B12' B8' -99.4(6)
C2' B7' B12' B9' -61.1(7)
C2' B7' B12' B10' 2.7(7)
C2' B7' B12' B11' 39.3(5)
C2' B11' B12' B7' -39.0(6)
C2' B11' B12' B8' -1.6(8)
C2' B11' B12' B9' 62.3(8)
C2' B11' B12' B10' 100.0(7)
B3' C1' C2' B6' 140.5(6)
B3' C1' C2' B7' 38.5(6)
B3' C1' C2' B11' 104.8(6)
B3' C1' B4' B5' -140.8(6)
B3' C1' B4' B8' -38.9(5)
B3' C1' B4' B9' -101.4(6)
B3' C1' B5' B4' 37.0(6)
B3' C1' B5' B6' -101.8(6)
B3' C1' B5' B9' -2.5(7)
B3' C1' B5' B10' -64.9(7)
B3' C1' B6' C2' -36.5(5)
B3' C1' B6' B5' 104.8(6)
B3' C1' B6' B10' 65.3(7)
B3' C1' B6' B11' -1.1(7)
B3' C2' B6' C1' 36.5(5)
B3' C2' B6' B5' 1.2(8)
B3' C2' B6' B10' -65.1(7)
B3' C2' B6' B11' -104.2(6)
B3' C2' B7' B8' 38.6(6)
B3' C2' B7' B11' 140.0(6)
B3' C2' B7' B12' 100.4(6)
B3' C2' B11' B6' 101.6(6)
B3' C2' B11' B7' -37.6(6)
B3' C2' B11' B10' 65.1(7)
B3' C2' B11' B12' 2.5(8)
B3' B4' B5' C1' -34.9(5)
B3' B4' B5' B6' 1.1(8)
B3' B4' B5' B9' 100.0(6)
B3' B4' B5' B10' 62.7(7)
B3' B4' B8' B7' -37.4(5)
B3' B4' B8' B9' -137.5(6)
B3' B4' B8' B12' -100.5(6)
B3' B4' B9' B5' -101.1(6)
B3' B4' B9' B8' 37.6(5)
B3' B4' B9' B10' -64.0(7)
B3' B4' B9' B12' -0.3(7)
B3' B7' B8' B4' 37.8(6)
B3' B7' B8' B9' 100.9(6)
B3' B7' B8' B12' 138.2(6)
B3' B7' B11' C2' 35.9(5)
B3' B7' B11' B6' -0.3(7)
B3' B7' B11' B10' -62.2(7)
B3' B7' B11' B12' -99.1(6)
B3' B7' B12' B8' -36.7(5)
B3' B7' B12' B9' 1.5(7)
B3' B7' B12' B10' 65.3(7)
B3' B7' B12' B11' 101.9(6)
B3' B8' B9' B4' -38.0(5)
B3' B8' B9' B5' -0.7(8)
B3' B8' B9' B10' 62.5(7)
B3' B8' B9' B12' 99.9(6)
B3' B8' B12' B7' 36.8(6)
B3' B8' B12' B9' -100.7(6)
B3' B8' B12' B10' -63.3(7)
B3' B8' B12' B11' 0.3(8)
B4' C1' C2' B3' -37.9(5)
B4' C1' C2' B6' 102.6(6)
B4' C1' C2' B7' 0.6(8)
B4' C1' C2' B11' 66.9(7)
B4' C1' B3' C2' 139.2(6)
B4' C1' B3' B7' 103.6(6)
B4' C1' B3' B8' 39.3(5)
B4' C1' B5' B6' -138.8(6)
B4' C1' B5' B9' -39.4(5)
B4' C1' B5' B10' -101.9(6)
B4' C1' B6' C2' -102.8(6)
B4' C1' B6' B5' 38.5(6)
B4' C1' B6' B10' -1.0(8)
B4' C1' B6' B11' -67.4(7)
B4' B3' B7' C2' 97.2(6)
B4' B3' B7' B8' -38.5(5)
B4' B3' B7' B11' 61.5(7)
B4' B3' B7' B12' -1.7(7)
B4' B3' B8' B7' 137.4(6)
B4' B3' B8' B9' 37.9(5)
B4' B3' B8' B12' 100.2(6)
B4' B5' B6' C1' -36.0(5)
B4' B5' B6' C2' -1.4(8)
B4' B5' B6' B10' 101.3(7)
B4' B5' B6' B11' 63.4(7)
B4' B5' B9' B8' -37.1(5)
B4' B5' B9' B10' -138.3(6)
B4' B5' B9' B12' -101.1(7)
B4' B5' B10' B6' -98.8(6)
B4' B5' B10' B9' 37.2(5)
B4' B5' B10' B11' -63.5(7)
B4' B5' B10' B12' 0.2(7)
B4' B8' B9' B5' 37.3(5)
B4' B8' B9' B10' 100.5(6)
B4' B8' B9' B12' 137.9(5)
B4' B8' B12' B7' 100.1(6)
B4' B8' B12' B9' -37.4(5)
B4' B8' B12' B10' 0.0(7)
B4' B8' B12' B11' 63.6(7)
B4' B9' B10' B5' -37.4(6)
B4' B9' B10' B6' 1.3(8)
B4' B9' B10' B11' 63.5(7)
B4' B9' B10' B12' 101.0(7)
B4' B9' B12' B7' -0.8(7)
B4' B9' B12' B8' 37.7(5)
B4' B9' B12' B10' -100.8(6)
B4' B9' B12' B11' -63.3(7)
B5' C1' C2' B3' -105.0(6)
B5' C1' C2' B6' 35.5(5)
B5' C1' C2' B7' -66.5(7)
B5' C1' C2' B11' -0.1(7)
B5' C1' B3' C2' 101.9(6)
B5' C1' B3' B4' -37.3(6)
B5' C1' B3' B7' 66.3(7)
B5' C1' B3' B8' 2.0(7)
B5' C1' B4' B3' 140.8(6)
B5' C1' B4' B8' 101.9(6)
B5' C1' B4' B9' 39.4(6)
B5' C1' B6' C2' -141.3(6)
B5' C1' B6' B10' -39.5(6)
B5' C1' B6' B11' -105.8(6)
B5' B4' B8' B3' 100.6(6)
B5' B4' B8' B7' 63.2(7)
B5' B4' B8' B9' -36.9(5)
B5' B4' B8' B12' 0.1(7)
B5' B4' B9' B8' 138.6(6)
B5' B4' B9' B10' 37.1(6)
B5' B4' B9' B12' 100.8(6)
B5' B6' B10' B9' -39.1(6)
B5' B6' B10' B11' -140.1(6)
B5' B6' B10' B12' -101.5(6)
B5' B6' B11' C2' -100.2(6)
B5' B6' B11' B7' -64.4(7)
B5' B6' B11' B10' 37.7(6)
B5' B6' B11' B12' -0.5(8)
B5' B9' B10' B6' 38.7(6)
B5' B9' B10' B11' 100.9(6)
B5' B9' B10' B12' 138.4(6)
B5' B9' B12' B7' 63.0(7)
B5' B9' B12' B8' 101.5(6)
B5' B9' B12' B10' -37.0(5)
B5' B9' B12' B11' 0.5(8)
B5' B10' B11' C2' 1.6(7)
B5' B10' B11' B6' -35.4(5)
B5' B10' B11' B7' 63.6(7)
B5' B10' B11' B12' 101.0(6)
B5' B10' B12' B7' -64.5(7)
B5' B10' B12' B8' -0.2(7)
B5' B10' B12' B9' 37.4(5)
B5' B10' B12' B11' -100.7(6)
B6' C1' C2' B3' -140.5(6)
B6' C1' C2' B7' -102.0(7)
B6' C1' C2' B11' -35.7(5)
B6' C1' B3' C2' 36.5(5)
B6' C1' B3' B4' -102.7(6)
B6' C1' B3' B7' 0.9(7)
B6' C1' B3' B8' -63.4(6)
B6' C1' B4' B3' 103.2(6)
B6' C1' B4' B5' -37.6(6)
B6' C1' B4' B8' 64.3(7)
B6' C1' B4' B9' 1.7(7)
B6' C1' B5' B4' 138.8(6)
B6' C1' B5' B9' 99.4(6)
B6' C1' B5' B10' 36.9(5)
B6' C2' B3' C1' -36.0(5)
B6' C2' B3' B4' -0.4(7)
B6' C2' B3' B7' 102.6(6)
B6' C2' B3' B8' 62.6(7)
B6' C2' B7' B3' -102.8(6)
B6' C2' B7' B8' -64.2(7)
B6' C2' B7' B11' 37.1(6)
B6' C2' B7' B12' -2.4(7)
B6' C2' B11' B7' -139.2(6)
B6' C2' B11' B10' -36.6(5)
B6' C2' B11' B12' -99.2(6)
B6' B5' B9' B4' 100.3(6)
B6' B5' B9' B8' 63.2(7)
B6' B5' B9' B10' -38.0(6)
B6' B5' B9' B12' -0.8(8)
B6' B5' B10' B9' 136.0(7)
B6' B5' B10' B11' 35.3(5)
B6' B5' B10' B12' 99.0(6)
B6' B10' B11' C2' 37.1(5)
B6' B10' B11' B7' 99.0(6)
B6' B10' B11' B12' 136.4(6)
B6' B10' B12' B7' -2.0(8)
B6' B10' B12' B8' 62.4(7)
B6' B10' B12' B9' 99.9(6)
B6' B10' B12' B11' -38.2(6)
B6' B11' B12' B7' -101.3(6)
B6' B11' B12' B8' -63.9(7)
B6' B11' B12' B9' 0.0(8)
B6' B11' B12' B10' 37.6(6)
B7' C2' B3' C1' -138.6(6)
B7' C2' B3' B4' -103.1(6)
B7' C2' B3' B8' -40.0(6)
B7' C2' B6' C1' 102.8(6)
B7' C2' B6' B5' 67.5(7)
B7' C2' B6' B10' 1.2(8)
B7' C2' B6' B11' -37.8(5)
B7' C2' B11' B6' 139.2(6)
B7' C2' B11' B10' 102.7(6)
B7' C2' B11' B12' 40.1(6)
B7' B3' B4' C1' -96.4(6)
B7' B3' B4' B5' -61.8(7)
B7' B3' B4' B8' 39.1(6)
B7' B3' B4' B9' 1.3(7)
B7' B3' B8' B4' -137.4(6)
B7' B3' B8' B9' -99.5(7)
B7' B3' B8' B12' -37.2(6)
B7' B8' B9' B4' -100.2(6)
B7' B8' B9' B5' -63.0(7)
B7' B8' B9' B10' 0.2(7)
B7' B8' B9' B12' 37.6(5)
B7' B8' B12' B9' -137.6(6)
B7' B8' B12' B10' -100.1(6)
B7' B8' B12' B11' -36.6(6)
B7' B11' B12' B8' 37.4(6)
B7' B11' B12' B9' 101.3(7)
B7' B11' B12' B10' 139.0(6)
B8' B3' B4' C1' -135.5(6)
B8' B3' B4' B5' -100.9(6)
B8' B3' B4' B9' -37.8(5)
B8' B3' B7' C2' 135.6(7)
B8' B3' B7' B11' 99.9(6)
B8' B3' B7' B12' 36.7(5)
B8' B4' B5' C1' -97.8(6)
B8' B4' B5' B6' -61.8(7)
B8' B4' B5' B9' 37.0(5)
B8' B4' B5' B10' -0.2(7)
B8' B4' B9' B5' -138.6(6)
B8' B4' B9' B10' -101.6(7)
B8' B4' B9' B12' -37.9(5)
B8' B7' B11' C2' 98.5(6)
B8' B7' B11' B6' 62.3(7)
B8' B7' B11' B10' 0.4(8)
B8' B7' B11' B12' -36.5(6)
B8' B7' B12' B9' 38.3(5)
B8' B7' B12' B10' 102.1(6)
B8' B7' B12' B11' 138.6(6)
B8' B9' B10' B5' -100.9(6)
B8' B9' B10' B6' -62.3(7)
B8' B9' B10' B11' 0.0(8)
B8' B9' B10' B12' 37.5(5)
B8' B9' B12' B7' -38.4(5)
B8' B9' B12' B10' -138.5(6)
B8' B9' B12' B11' -101.0(6)
B9' B4' B5' C1' -134.9(6)
B9' B4' B5' B6' -98.9(6)
B9' B4' B5' B10' -37.2(5)
B9' B4' B8' B3' 137.5(6)
B9' B4' B8' B7' 100.1(6)
B9' B4' B8' B12' 37.0(5)
B9' B5' B6' C1' -98.6(6)
B9' B5' B6' C2' -64.0(7)
B9' B5' B6' B10' 38.7(6)
B9' B5' B6' B11' 0.8(8)
B9' B5' B10' B6' -136.0(7)
B9' B5' B10' B11' -100.6(7)
B9' B5' B10' B12' -37.0(5)
B9' B8' B12' B7' 137.6(6)
B9' B8' B12' B10' 37.5(5)
B9' B8' B12' B11' 101.0(6)
B9' B10' B11' C2' -62.2(7)
B9' B10' B11' B6' -99.2(6)
B9' B10' B11' B7' -0.2(8)
B9' B10' B11' B12' 37.2(5)
B9' B10' B12' B7' -101.9(6)
B9' B10' B12' B8' -37.5(5)
B9' B10' B12' B11' -138.1(6)
B10' B5' B6' C1' -137.3(6)
B10' B5' B6' C2' -102.7(6)
B10' B5' B6' B11' -37.9(6)
B10' B5' B9' B4' 138.3(6)
B10' B5' B9' B8' 101.2(6)
B10' B5' B9' B12' 37.3(6)
B10' B6' B11' C2' -137.9(6)
B10' B6' B11' B7' -102.2(6)
B10' B6' B11' B12' -38.3(6)
B10' B9' B12' B7' 100.0(6)
B10' B9' B12' B8' 138.5(6)
B10' B9' B12' B11' 37.5(6)
B10' B11' B12' B7' -139.0(6)
B10' B11' B12' B8' -101.6(7)
B10' B11' B12' B9' -37.6(6)
B11' C2' B3' C1' -101.0(7)
B11' C2' B3' B4' -65.4(7)
B11' C2' B3' B7' 37.7(6)
B11' C2' B3' B8' -2.3(8)
B11' C2' B6' C1' 140.7(5)
B11' C2' B6' B5' 105.3(6)
B11' C2' B6' B10' 39.1(5)
B11' C2' B7' B3' -140.0(6)
B11' C2' B7' B8' -101.3(7)
B11' C2' B7' B12' -39.5(5)
B11' B6' B10' B5' 140.1(6)
B11' B6' B10' B9' 101.0(6)
B11' B6' B10' B12' 38.6(6)
B11' B7' B8' B3' -101.3(6)
B11' B7' B8' B4' -63.5(7)
B11' B7' B8' B9' -0.4(7)
B11' B7' B8' B12' 36.9(6)
B11' B7' B12' B8' -138.6(6)
B11' B7' B12' B9' -100.4(6)
B11' B7' B12' B10' -36.6(6)
B11' B10' B12' B7' 36.2(5)
B11' B10' B12' B8' 100.6(6)
B11' B10' B12' B9' 138.1(6)
B12' B7' B8' B3' -138.2(6)
B12' B7' B8' B4' -100.3(6)
B12' B7' B8' B9' -37.3(5)
B12' B7' B11' C2' 135.0(6)
B12' B7' B11' B6' 98.8(6)
B12' B7' B11' B10' 36.9(6)
B12' B8' B9' B4' -137.9(5)
B12' B8' B9' B5' -100.6(6)
B12' B8' B9' B10' -37.4(5)
B12' B9' B10' B5' -138.4(6)
B12' B9' B10' B6' -99.8(6)
B12' B9' B10' B11' -37.5(6)
B12' B10' B11' C2' -99.3(6)
B12' B10' B11' B6' -136.4(6)
B12' B10' B11' B7' -37.4(6)
C107 C106 C105 C104 -0.6(11)
C107 C108 C109 C104 0.0(12)
C106 C107 C108 C109 -0.2(12)
C106 C105 C104 C103 179.9(6)
C106 C105 C104 C109 0.4(10)
C108 C107 C106 C105 0.4(12)
C105 C104 C103 N1 87.7(8)
C105 C104 C109 C108 -0.1(11)
C104 C103 N1 C102 57.7(8)
C104 C103 N1 C101 -63.6(8)
C104 C103 N1 C100 177.5(6)
C103 C104 C109 C108 -179.6(7)
C109 C104 C103 N1 -92.8(8)
